data_4343233
loop_
_publ_author_name
'Li, Xiao-Lei'
'Min, Fan-Yong'
'Wang, Chao'
'Lin, Shuang-Yan'
'Liu, Zhiliang'
'Tang, Jinkui'

_publ_section_title
;
 Utilizing 3d-4f magnetic interaction to slow the magnetic relaxation of
 heterometallic complexes.
;
_journal_issue 9
_journal_name_full 'Inorganic chemistry'
_journal_page_first 4337
_journal_page_last 4344
_journal_paper_doi 10.1021/acs.inorgchem.5b00019
_journal_volume 54
_journal_year 2015
_chemical_formula_sum 'C28 H20 Co0.5 Dy O11'
_chemical_formula_weight 724.41
_chemical_name_systematic
; 
 ? 
;
_space_group_IT_number 14
_symmetry_cell_setting monoclinic
_symmetry_space_group_name_Hall '-P 2ybc'
_symmetry_space_group_name_H-M 'P 1 21/c 1'
_atom_sites_solution_hydrogens geom
_atom_sites_solution_primary direct
_atom_sites_solution_secondary difmap
_audit_creation_method SHELXL-97
_cell_angle_alpha 90.00
_cell_angle_beta 108.503(6)
_cell_angle_gamma 90.00
_cell_formula_units_Z 4
_cell_length_a 14.913(4)
_cell_length_b 11.125(3)
_cell_length_c 20.084(6)
_cell_measurement_reflns_used 4401
_cell_measurement_temperature 293(2)
_cell_measurement_theta_max 25.53
_cell_measurement_theta_min 2.33
_cell_volume 3159.8(15)
_computing_cell_refinement 'Bruker SMART'
_computing_data_collection 'Bruker SMART'
_computing_data_reduction 'Bruker SAINT'
_computing_molecular_graphics 'Bruker SHELXTL'
_computing_publication_material 'Bruker SHELXTL'
_computing_structure_refinement 'SHELXL-97 (Sheldrick, 1997)'
_computing_structure_solution 'SHELXS-97 (Sheldrick, 1990)'
_diffrn_ambient_temperature 293(2)
_diffrn_measured_fraction_theta_full 0.999
_diffrn_measured_fraction_theta_max 0.999
_diffrn_measurement_device_type 'CCD area detector'
_diffrn_measurement_method 'phi and omega scans'
_diffrn_radiation_monochromator graphite
_diffrn_radiation_source 'fine-focus sealed tube'
_diffrn_radiation_type MoK\a
_diffrn_radiation_wavelength 0.71073
_diffrn_reflns_av_R_equivalents 0.0743
_diffrn_reflns_av_sigmaI/netI 0.0841
_diffrn_reflns_limit_h_max 15
_diffrn_reflns_limit_h_min -17
_diffrn_reflns_limit_k_max 13
_diffrn_reflns_limit_k_min -13
_diffrn_reflns_limit_l_max 23
_diffrn_reflns_limit_l_min -16
_diffrn_reflns_number 15576
_diffrn_reflns_theta_full 25.00
_diffrn_reflns_theta_max 25.00
_diffrn_reflns_theta_min 1.44
_exptl_absorpt_coefficient_mu 2.671
_exptl_absorpt_correction_T_max 0.9007
_exptl_absorpt_correction_T_min 0.6746
_exptl_absorpt_correction_type multi-scan
_exptl_absorpt_process_details crystalclear
_exptl_crystal_colour yellow
_exptl_crystal_density_diffrn 1.523
_exptl_crystal_density_meas 1.520
_exptl_crystal_density_method 'not measured'
_exptl_crystal_description block
_exptl_crystal_F_000 1422
_exptl_crystal_size_max 0.16
_exptl_crystal_size_mid 0.14
_exptl_crystal_size_min 0.04
_refine_diff_density_max 1.773
_refine_diff_density_min -0.987
_refine_diff_density_rms 0.331
_refine_ls_extinction_method none
_refine_ls_goodness_of_fit_ref 1.029
_refine_ls_hydrogen_treatment constr
_refine_ls_matrix_type full
_refine_ls_number_parameters 367
_refine_ls_number_reflns 5559
_refine_ls_number_restraints 18
_refine_ls_restrained_S_all 1.047
_refine_ls_R_factor_all 0.1001
_refine_ls_R_factor_gt 0.0568
_refine_ls_shift/su_max 0.001
_refine_ls_shift/su_mean 0.000
_refine_ls_structure_factor_coef Fsqd
_refine_ls_weighting_details 'calc w=1/[\s^2^(Fo^2^)+(0.1033P)^2^+0.0000P] where P=(Fo^2^+2Fc^2^)/3'
_refine_ls_weighting_scheme calc
_refine_ls_wR_factor_gt 0.1603
_refine_ls_wR_factor_ref 0.1820
_reflns_number_gt 3630
_reflns_number_total 5559
_reflns_threshold_expression >2sigma(I)
_cod_data_source_file ic5b00019_si_002.cif
_cod_data_source_block Dy2Co
_cod_depositor_comments
;
The following automatic conversions were performed:

'_exptl_absorpt_correction_type' value 'multi_scan' changed to
'multi-scan' according to
/usr/data/users/saulius/crontab/automatic-downloads/current/ACS/lib/dictionaries/cif_core.dic
dictionary named 'cif_core.dic' version 2.4.2 from 2011-04-26.

Automatic conversion script
Id: cif_fix_values 3271 2015-04-21 07:52:19Z andrius 
;
_cod_original_sg_symbol_H-M P21/c
_cod_original_formula_sum 'C28 H20 Co0.50 Dy O11'
_cod_database_code 4343233

loop_
_symmetry_equiv_pos_as_xyz
'x, y, z'
'-x, y+1/2, -z+1/2'
'-x, -y, -z'
'x, -y-1/2, z-1/2'

loop_
_atom_site_label
_atom_site_type_symbol
_atom_site_fract_x
_atom_site_fract_y
_atom_site_fract_z
_atom_site_U_iso_or_equiv
_atom_site_adp_type
_atom_site_occupancy
_atom_site_symmetry_multiplicity
_atom_site_calc_flag
_atom_site_refinement_flags
C1 C 0.1742(7) 0.4473(9) -0.0506(5) 0.041(2) Uani 1 1 d .
C2 C 0.1186(8) 0.4312(9) -0.1197(5) 0.044(3) Uani 1 1 d .
H2 H 0.0533 0.4254 -0.1307 0.053 Uiso 1 1 calc R
C3 C 0.1602(8) 0.4235(10) -0.1733(6) 0.056(3) Uani 1 1 d .
H3 H 0.1214 0.4141 -0.2195 0.068 Uiso 1 1 calc R
C4 C 0.2570(9) 0.4295(11) -0.1596(7) 0.066(4) Uani 1 1 d .
H4 H 0.2833 0.4225 -0.1957 0.079 Uiso 1 1 calc R
C5 C 0.3118(9) 0.4454(12) -0.0934(7) 0.070(4) Uani 1 1 d .
H5 H 0.3769 0.4506 -0.0843 0.083 Uiso 1 1 calc R
C6 C 0.2764(8) 0.4547(10) -0.0365(6) 0.052(3) Uani 1 1 d .
C7 C 0.3401(9) 0.4740(13) 0.0311(8) 0.073(4) Uani 1 1 d .
H7 H 0.4032 0.4783 0.0333 0.087 Uiso 1 1 calc R
C8 C 0.3584(7) 0.2651(11) 0.2244(6) 0.054(3) Uani 1 1 d .
C9 C 0.3441(8) 0.1651(10) 0.1777(7) 0.056(3) Uani 1 1 d .
C10 C 0.4022(11) 0.0614(13) 0.1943(10) 0.096(5) Uani 1 1 d .
H10 H 0.3890 -0.0053 0.1649 0.115 Uiso 1 1 calc R
C11 C 0.4790(13) 0.0613(17) 0.2553(11) 0.114(7) Uani 1 1 d .
H11 H 0.5203 -0.0038 0.2652 0.137 Uiso 1 1 calc R
C12 C 0.4946(10) 0.1548(16) 0.3006(8) 0.091(5) Uani 1 1 d .
H12 H 0.5446 0.1513 0.3424 0.109 Uiso 1 1 calc R
C13 C 0.4385(9) 0.2534(13) 0.2860(7) 0.074(4) Uani 1 1 d .
H13 H 0.4529 0.3168 0.3178 0.089 Uiso 1 1 calc R
C14 C 0.2690(8) 0.1680(11) 0.1139(7) 0.062(3) Uani 1 1 d .
H14 H 0.2634 0.0992 0.0866 0.074 Uiso 1 1 calc R
C15 C -0.0178(7) 0.3178(8) 0.1125(5) 0.040(2) Uani 1 1 d .
C16 C -0.0993(8) 0.2572(10) 0.0706(6) 0.051(3) Uani 1 1 d .
H16 H -0.1160 0.2622 0.0220 0.061 Uiso 1 1 calc R
C17 C -0.1548(9) 0.1903(11) 0.1005(8) 0.072(4) Uani 1 1 d .
H17 H -0.2068 0.1497 0.0711 0.086 Uiso 1 1 calc R
C18 C -0.1357(10) 0.1816(13) 0.1728(7) 0.076(4) Uani 1 1 d .
H18 H -0.1751 0.1391 0.1922 0.092 Uiso 1 1 calc R
C19 C -0.0564(9) 0.2386(13) 0.2139(7) 0.071(4) Uani 1 1 d .
H19 H -0.0411 0.2317 0.2624 0.085 Uiso 1 1 calc R
C20 C 0.0036(8) 0.3073(9) 0.1869(5) 0.047(3) Uani 1 1 d .
C21 C 0.0732(9) 0.3758(13) 0.2338(6) 0.061(3) Uani 1 1 d .
H21 H 0.0743 0.3726 0.2803 0.073 Uiso 1 1 calc R
C22 C 0.0814(7) 0.7292(9) 0.0980(5) 0.042(2) Uani 1 1 d .
C23 C -0.0014(8) 0.7962(9) 0.0629(5) 0.045(3) Uani 1 1 d .
H23 H -0.0527 0.7583 0.0309 0.054 Uiso 1 1 calc R
C24 C -0.0055(10) 0.9157(10) 0.0761(6) 0.062(3) Uani 1 1 d .
H24 H -0.0595 0.9587 0.0519 0.074 Uiso 1 1 calc R
C25 C 0.0700(11) 0.9760(11) 0.1255(7) 0.074(4) Uani 1 1 d .
H25 H 0.0657 1.0577 0.1339 0.089 Uiso 1 1 calc R
C26 C 0.1491(10) 0.9131(10) 0.1606(7) 0.064(3) Uani 1 1 d .
H26 H 0.1987 0.9525 0.1934 0.077 Uiso 1 1 calc R
C27 C 0.1575(7) 0.7874(9) 0.1481(5) 0.047(3) Uani 1 1 d .
C28 C 0.2413(8) 0.7321(10) 0.1872(6) 0.056(3) Uani 1 1 d .
H28 H 0.2859 0.7819 0.2176 0.068 Uiso 1 1 calc R
Co Co 0.0000 0.5000 0.0000 0.0326(4) Uani 1 2 d S
Dy Dy 0.19268(3) 0.44811(4) 0.12464(2) 0.0395(2) Uani 1 1 d .
O1 O 0.1378(5) 0.4559(6) 0.0007(3) 0.0395(16) Uani 1 1 d .
O2 O 0.3258(5) 0.4864(9) 0.0887(4) 0.070(2) Uani 1 1 d .
O3 O 0.0367(4) 0.3798(6) 0.0848(3) 0.0363(15) Uani 1 1 d .
O4 O 0.1334(6) 0.4396(8) 0.2223(4) 0.061(2) Uani 1 1 d .
O5 O 0.2101(6) 0.2452(6) 0.0882(4) 0.062(2) Uani 1 1 d .
O6 O 0.3069(5) 0.3620(7) 0.2140(4) 0.061(2) Uani 1 1 d .
O7 O 0.0865(5) 0.6101(6) 0.0838(3) 0.0409(16) Uani 1 1 d .
O8 O 0.2646(5) 0.6237(8) 0.1867(4) 0.067(2) Uani 1 1 d .
O9 O 0.3230(11) 0.4581(14) 0.3677(9) 0.182(7) Uani 1 1 d U
O10 O 0.5592(12) 0.2839(17) 0.4973(9) 0.192(7) Uani 1 1 d U
O11 O 0.5454(9) 0.2021(13) 0.6278(8) 0.153(5) Uani 1 1 d U

loop_
_atom_site_aniso_label
_atom_site_aniso_U_11
_atom_site_aniso_U_22
_atom_site_aniso_U_33
_atom_site_aniso_U_23
_atom_site_aniso_U_13
_atom_site_aniso_U_12
C1 0.045(6) 0.035(5) 0.044(6) 0.006(5) 0.016(5) 0.009(5)
C2 0.054(7) 0.039(6) 0.041(6) -0.001(5) 0.020(5) -0.003(5)
C3 0.059(8) 0.060(8) 0.048(7) -0.010(6) 0.015(6) 0.004(6)
C4 0.062(8) 0.074(9) 0.068(9) -0.004(7) 0.031(7) 0.008(7)
C5 0.043(7) 0.099(11) 0.066(8) -0.003(8) 0.017(6) -0.003(7)
C6 0.045(6) 0.055(7) 0.058(7) 0.002(6) 0.017(6) 0.002(6)
C7 0.038(7) 0.106(12) 0.076(10) 0.006(8) 0.020(7) -0.009(7)
C8 0.037(6) 0.063(8) 0.060(7) 0.026(6) 0.011(5) 0.007(6)
C9 0.049(7) 0.045(7) 0.075(8) 0.012(6) 0.018(6) 0.012(6)
C10 0.074(10) 0.071(10) 0.124(14) 0.026(9) 0.006(10) 0.033(8)
C11 0.110(14) 0.103(15) 0.125(16) 0.042(12) 0.030(12) 0.071(12)
C12 0.079(10) 0.093(12) 0.087(11) 0.021(10) 0.007(8) 0.048(9)
C13 0.079(9) 0.072(9) 0.063(8) 0.010(7) 0.010(7) 0.022(8)
C14 0.060(8) 0.038(7) 0.085(9) -0.003(6) 0.020(7) 0.005(6)
C15 0.048(6) 0.023(5) 0.043(6) 0.002(4) 0.006(5) 0.009(4)
C16 0.057(7) 0.050(7) 0.049(6) -0.004(5) 0.022(6) -0.012(6)
C17 0.063(8) 0.058(8) 0.097(11) 0.002(8) 0.029(8) -0.019(7)
C18 0.079(10) 0.088(11) 0.074(9) 0.028(8) 0.040(8) -0.015(8)
C19 0.071(9) 0.088(10) 0.060(8) 0.039(8) 0.029(7) 0.018(8)
C20 0.052(7) 0.042(6) 0.045(6) 0.006(5) 0.015(5) 0.007(5)
C21 0.059(8) 0.089(10) 0.035(6) 0.003(6) 0.016(6) 0.020(7)
C22 0.053(6) 0.038(6) 0.037(6) 0.003(5) 0.020(5) -0.001(5)
C23 0.058(7) 0.037(6) 0.041(6) 0.005(5) 0.015(5) 0.003(5)
C24 0.088(9) 0.031(6) 0.063(8) 0.002(6) 0.020(7) 0.010(6)
C25 0.110(12) 0.037(7) 0.071(9) -0.017(6) 0.023(9) -0.007(7)
C26 0.086(10) 0.036(6) 0.066(8) -0.011(6) 0.017(7) -0.002(6)
C27 0.050(6) 0.040(6) 0.048(6) -0.011(5) 0.011(5) -0.009(5)
C28 0.062(8) 0.033(6) 0.064(8) -0.006(6) 0.007(6) -0.009(6)
Co 0.0338(10) 0.0293(9) 0.0315(10) -0.0008(8) 0.0059(8) 0.0008(8)
Dy 0.0374(3) 0.0361(3) 0.0384(3) -0.0007(2) 0.0026(2) 0.0037(2)
O1 0.038(4) 0.041(4) 0.037(4) 0.003(3) 0.009(3) 0.001(3)
O2 0.042(5) 0.113(7) 0.051(5) -0.012(5) 0.008(4) -0.029(5)
O3 0.033(4) 0.041(4) 0.033(4) 0.005(3) 0.008(3) 0.000(3)
O4 0.053(5) 0.091(7) 0.035(4) -0.005(4) 0.008(4) -0.003(5)
O5 0.064(5) 0.030(4) 0.077(6) 0.001(4) 0.001(4) 0.007(4)
O6 0.053(5) 0.060(5) 0.057(5) 0.001(4) -0.002(4) 0.019(4)
O7 0.051(4) 0.025(3) 0.042(4) -0.002(3) 0.007(3) 0.001(3)
O8 0.060(5) 0.057(6) 0.067(5) -0.008(4) -0.002(4) -0.003(4)
O9 0.164(10) 0.170(10) 0.180(10) -0.085(7) 0.012(8) 0.064(7)
O10 0.172(10) 0.193(10) 0.181(10) -0.029(8) 0.013(8) 0.026(8)
O11 0.131(8) 0.154(9) 0.175(9) -0.051(7) 0.051(7) 0.004(7)

loop_
_atom_type_symbol
_atom_type_description
_atom_type_scat_dispersion_real
_atom_type_scat_dispersion_imag
_atom_type_scat_source
C C 0.0033 0.0016 'International Tables Vol C Tables 4.2.6.8 and 6.1.1.4'
H H 0.0000 0.0000 'International Tables Vol C Tables 4.2.6.8 and 6.1.1.4'
Co Co 0.3494 0.9721 'International Tables Vol C Tables 4.2.6.8 and 6.1.1.4'
Dy Dy -0.1892 4.4098 'International Tables Vol C Tables 4.2.6.8 and 6.1.1.4'
O O 0.0106 0.0060 'International Tables Vol C Tables 4.2.6.8 and 6.1.1.4'

loop_
_geom_angle_atom_site_label_1
_geom_angle_atom_site_label_2
_geom_angle_atom_site_label_3
_geom_angle
_geom_angle_site_symmetry_1
_geom_angle_site_symmetry_3
O1 C1 C2 122.1(9) . .
O1 C1 C6 120.7(9) . .
C2 C1 C6 117.2(10) . .
C1 C2 C3 120.4(11) . .
C1 C2 H2 119.8 . .
C3 C2 H2 119.8 . .
C4 C3 C2 122.1(11) . .
C4 C3 H3 119.0 . .
C2 C3 H3 119.0 . .
C5 C4 C3 118.4(12) . .
C5 C4 H4 120.8 . .
C3 C4 H4 120.8 . .
C4 C5 C6 123.4(12) . .
C4 C5 H5 118.3 . .
C6 C5 H5 118.3 . .
C7 C6 C5 118.9(11) . .
C7 C6 C1 122.6(11) . .
C5 C6 C1 118.5(11) . .
O2 C7 C6 130.5(11) . .
O2 C7 H7 114.7 . .
C6 C7 H7 114.7 . .
O6 C8 C13 120.2(12) . .
O6 C8 C9 125.7(10) . .
C13 C8 C9 114.1(11) . .
C14 C9 C10 118.9(13) . .
C14 C9 C8 119.3(10) . .
C10 C9 C8 121.8(12) . .
C11 C10 C9 118.8(16) . .
C11 C10 H10 120.6 . .
C9 C10 H10 120.6 . .
C12 C11 C10 120.7(15) . .
C12 C11 H11 119.7 . .
C10 C11 H11 119.7 . .
C11 C12 C13 121.0(15) . .
C11 C12 H12 119.5 . .
C13 C12 H12 119.5 . .
C12 C13 C8 123.4(14) . .
C12 C13 H13 118.3 . .
C8 C13 H13 118.3 . .
O5 C14 C9 131.2(12) . .
O5 C14 H14 114.4 . .
C9 C14 H14 114.4 . .
O3 C15 C16 121.9(9) . .
O3 C15 C20 121.5(9) . .
C16 C15 C20 116.6(10) . .
C17 C16 C15 121.3(11) . .
C17 C16 H16 119.4 . .
C15 C16 H16 119.4 . .
C16 C17 C18 122.5(12) . .
C16 C17 H17 118.7 . .
C18 C17 H17 118.7 . .
C19 C18 C17 116.7(11) . .
C19 C18 H18 121.6 . .
C17 C18 H18 121.6 . .
C18 C19 C20 123.6(12) . .
C18 C19 H19 118.2 . .
C20 C19 H19 118.2 . .
C21 C20 C19 117.8(11) . .
C21 C20 C15 122.3(10) . .
C19 C20 C15 119.2(11) . .
O4 C21 C20 128.8(11) . .
O4 C21 H21 115.6 . .
C20 C21 H21 115.6 . .
O7 C22 C27 120.6(9) . .
O7 C22 C23 120.2(9) . .
C27 C22 C23 119.2(9) . .
C24 C23 C22 120.1(11) . .
C24 C23 H23 120.0 . .
C22 C23 H23 120.0 . .
C23 C24 C25 121.8(12) . .
C23 C24 H24 119.1 . .
C25 C24 H24 119.1 . .
C26 C25 C24 119.1(11) . .
C26 C25 H25 120.4 . .
C24 C25 H25 120.4 . .
C25 C26 C27 121.4(12) . .
C25 C26 H26 119.3 . .
C27 C26 H26 119.3 . .
C28 C27 C22 125.1(10) . .
C28 C27 C26 116.5(10) . .
C22 C27 C26 118.5(10) . .
O8 C28 C27 128.4(10) . .
O8 C28 H28 115.8 . .
C27 C28 H28 115.8 . .
O3 Co O3 180.0(3) . 3_565
O3 Co O1 81.0(2) . .
O3 Co O1 99.0(2) 3_565 .
O3 Co O1 99.0(2) . 3_565
O3 Co O1 81.0(2) 3_565 3_565
O1 Co O1 180.0(4) . 3_565
O3 Co O7 77.9(2) . .
O3 Co O7 102.1(2) 3_565 .
O1 Co O7 77.7(2) . .
O1 Co O7 102.3(2) 3_565 .
O3 Co O7 102.1(2) . 3_565
O3 Co O7 77.9(2) 3_565 3_565
O1 Co O7 102.3(2) . 3_565
O1 Co O7 77.7(2) 3_565 3_565
O7 Co O7 180.0(3) . 3_565
O3 Co Dy 133.36(17) . 3_565
O3 Co Dy 46.64(17) 3_565 3_565
O1 Co Dy 132.59(18) . 3_565
O1 Co Dy 47.41(18) 3_565 3_565
O7 Co Dy 132.43(17) . 3_565
O7 Co Dy 47.57(17) 3_565 3_565
O6 Dy O3 123.5(3) . .
O6 Dy O2 79.9(3) . .
O3 Dy O2 143.0(2) . .
O6 Dy O1 140.8(3) . .
O3 Dy O1 71.1(2) . .
O2 Dy O1 73.4(3) . .
O6 Dy O7 148.3(3) . .
O3 Dy O7 69.2(2) . .
O2 Dy O7 107.0(3) . .
O1 Dy O7 68.7(2) . .
O6 Dy O8 80.3(3) . .
O3 Dy O8 132.9(3) . .
O2 Dy O8 74.3(3) . .
O1 Dy O8 118.0(3) . .
O7 Dy O8 72.4(2) . .
O6 Dy O4 73.3(3) . .
O3 Dy O4 71.4(2) . .
O2 Dy O4 145.5(3) . .
O1 Dy O4 140.3(2) . .
O7 Dy O4 86.2(3) . .
O8 Dy O4 79.9(3) . .
O6 Dy O5 73.6(3) . .
O3 Dy O5 77.4(2) . .
O2 Dy O5 83.9(3) . .
O1 Dy O5 75.5(2) . .
O7 Dy O5 137.0(2) . .
O8 Dy O5 148.5(3) . .
O4 Dy O5 108.3(3) . .
C1 O1 Co 131.1(6) . .
C1 O1 Dy 137.2(6) . .
Co O1 Dy 91.5(2) . .
C7 O2 Dy 132.3(8) . .
C15 O3 Co 129.9(5) . .
C15 O3 Dy 135.0(6) . .
Co O3 Dy 92.6(2) . .
C21 O4 Dy 131.4(8) . .
C14 O5 Dy 131.6(8) . .
C8 O6 Dy 137.4(8) . .
C22 O7 Co 131.2(6) . .
C22 O7 Dy 138.0(6) . .
Co O7 Dy 90.4(2) . .
C28 O8 Dy 135.4(7) . .

loop_
_geom_bond_atom_site_label_1
_geom_bond_atom_site_label_2
_geom_bond_distance
_geom_bond_site_symmetry_2
C1 O1 1.311(12) .
C1 C2 1.383(14) .
C1 C6 1.461(14) .
C2 C3 1.405(15) .
C2 H2 0.9300 .
C3 C4 1.384(16) .
C3 H3 0.9300 .
C4 C5 1.334(18) .
C4 H4 0.9300 .
C5 C6 1.406(17) .
C5 H5 0.9300 .
C6 C7 1.405(17) .
C7 O2 1.248(15) .
C7 H7 0.9300 .
C8 O6 1.302(13) .
C8 C13 1.427(16) .
C8 C9 1.427(17) .
C9 C14 1.410(16) .
C9 C10 1.417(16) .
C10 C11 1.39(2) .
C10 H10 0.9300 .
C11 C12 1.35(2) .
C11 H11 0.9300 .
C12 C13 1.354(18) .
C12 H12 0.9300 .
C13 H13 0.9300 .
C14 O5 1.219(13) .
C14 H14 0.9300 .
C15 O3 1.316(11) .
C15 C16 1.411(14) .
C15 C20 1.431(14) .
C16 C17 1.383(14) .
C16 H16 0.9300 .
C17 C18 1.393(18) .
C17 H17 0.9300 .
C18 C19 1.364(19) .
C18 H18 0.9300 .
C19 C20 1.410(15) .
C19 H19 0.9300 .
C20 C21 1.388(16) .
C21 O4 1.222(14) .
C21 H21 0.9300 .
C22 O7 1.362(12) .
C22 C27 1.413(14) .
C22 C23 1.422(14) .
C23 C24 1.360(14) .
C23 H23 0.9300 .
C24 C25 1.412(17) .
C24 H24 0.9300 .
C25 C26 1.360(18) .
C25 H25 0.9300 .
C26 C27 1.434(15) .
C26 H26 0.9300 .
C27 C28 1.391(15) .
C28 O8 1.256(13) .
C28 H28 0.9300 .
Co O3 2.097(6) .
Co O3 2.097(6) 3_565
Co O1 2.108(6) .
Co O1 2.108(6) 3_565
Co O7 2.149(6) .
Co O7 2.149(6) 3_565
Co Dy 3.2079(8) 3_565
Dy O6 2.258(7) .
Dy O3 2.335(6) .
Dy O2 2.356(8) .
Dy O1 2.363(7) .
Dy O7 2.368(6) .
Dy O8 2.381(8) .
Dy O4 2.396(8) .
Dy O5 2.412(7) .

loop_
_geom_torsion_atom_site_label_1
_geom_torsion_atom_site_label_2
_geom_torsion_atom_site_label_3
_geom_torsion_atom_site_label_4
_geom_torsion
_geom_torsion_site_symmetry_1
O1 C1 C2 C3 179.4(9) .
C6 C1 C2 C3 -0.5(15) .
C1 C2 C3 C4 1.1(17) .
C2 C3 C4 C5 -1.3(19) .
C3 C4 C5 C6 1(2) .
C4 C5 C6 C7 -178.6(13) .
C4 C5 C6 C1 -0.4(19) .
O1 C1 C6 C7 -1.6(17) .
C2 C1 C6 C7 178.3(12) .
O1 C1 C6 C5 -179.8(10) .
C2 C1 C6 C5 0.2(15) .
C5 C6 C7 O2 179.2(15) .
C1 C6 C7 O2 1(2) .
O6 C8 C9 C14 0.4(18) .
C13 C8 C9 C14 -177.9(11) .
O6 C8 C9 C10 -178.1(12) .
C13 C8 C9 C10 3.6(18) .
C14 C9 C10 C11 176.7(15) .
C8 C9 C10 C11 -5(2) .
C9 C10 C11 C12 5(3) .
C10 C11 C12 C13 -3(3) .
C11 C12 C13 C8 2(3) .
O6 C8 C13 C12 179.3(13) .
C9 C8 C13 C12 -2.2(19) .
C10 C9 C14 O5 179.7(14) .
C8 C9 C14 O5 1(2) .
O3 C15 C16 C17 178.6(10) .
C20 C15 C16 C17 -0.5(15) .
C15 C16 C17 C18 1.9(19) .
C16 C17 C18 C19 -3(2) .
C17 C18 C19 C20 2(2) .
C18 C19 C20 C21 170.2(13) .
C18 C19 C20 C15 -0.9(19) .
O3 C15 C20 C21 10.2(15) .
C16 C15 C20 C21 -170.6(10) .
O3 C15 C20 C19 -179.2(9) .
C16 C15 C20 C19 0.0(15) .
C19 C20 C21 O4 178.5(12) .
C15 C20 C21 O4 -10.7(19) .
O7 C22 C23 C24 -178.6(10) .
C27 C22 C23 C24 2.0(16) .
C22 C23 C24 C25 -1.5(18) .
C23 C24 C25 C26 0(2) .
C24 C25 C26 C27 0(2) .
O7 C22 C27 C28 -0.9(17) .
C23 C22 C27 C28 178.5(10) .
O7 C22 C27 C26 179.3(10) .
C23 C22 C27 C26 -1.3(15) .
C25 C26 C27 C28 -179.7(12) .
C25 C26 C27 C22 0.1(19) .
C22 C27 C28 O8 -1(2) .
C26 C27 C28 O8 178.5(12) .
C2 C1 O1 Co -20.4(14) .
C6 C1 O1 Co 159.5(7) .
C2 C1 O1 Dy 166.2(7) .
C6 C1 O1 Dy -13.9(15) .
O3 Co O1 C1 147.5(8) .
O3 Co O1 C1 -32.5(8) 3_565
O1 Co O1 C1 -4(100) 3_565
O7 Co O1 C1 -133.0(8) .
O7 Co O1 C1 47.0(8) 3_565
Dy Co O1 C1 4.5(9) 3_565
O3 Co O1 Dy -37.0(2) .
O3 Co O1 Dy 143.0(2) 3_565
O1 Co O1 Dy 172(100) 3_565
O7 Co O1 Dy 42.5(2) .
O7 Co O1 Dy -137.5(2) 3_565
Dy Co O1 Dy 180.0 3_565
O6 Dy O1 C1 -30.4(11) .
O3 Dy O1 C1 -150.7(9) .
O2 Dy O1 C1 18.7(9) .
O7 Dy O1 C1 135.0(9) .
O8 Dy O1 C1 80.1(9) .
O4 Dy O1 C1 -170.5(8) .
O5 Dy O1 C1 -69.2(9) .
O6 Dy O1 Co 154.6(3) .
O3 Dy O1 Co 34.3(2) .
O2 Dy O1 Co -156.3(3) .
O7 Dy O1 Co -40.0(2) .
O8 Dy O1 Co -94.9(3) .
O4 Dy O1 Co 14.4(5) .
O5 Dy O1 Co 115.8(3) .
C6 C7 O2 Dy 14(2) .
O6 Dy O2 C7 133.4(13) .
O3 Dy O2 C7 -0.7(16) .
O1 Dy O2 C7 -17.6(13) .
O7 Dy O2 C7 -78.5(13) .
O8 Dy O2 C7 -144.0(14) .
O4 Dy O2 C7 172.8(11) .
O5 Dy O2 C7 59.0(13) .
C16 C15 O3 Co 43.8(12) .
C20 C15 O3 Co -137.1(8) .
C16 C15 O3 Dy -159.6(7) .
C20 C15 O3 Dy 19.5(13) .
O3 Co O3 C15 -140.3(10) 3_565
O1 Co O3 C15 -158.7(8) .
O1 Co O3 C15 21.3(8) 3_565
O7 Co O3 C15 122.1(8) .
O7 Co O3 C15 -57.9(8) 3_565
Dy Co O3 C15 -16.3(8) 3_565
O3 Co O3 Dy 56.0(2) 3_565
O1 Co O3 Dy 37.5(2) .
O1 Co O3 Dy -142.5(2) 3_565
O7 Co O3 Dy -41.7(2) .
O7 Co O3 Dy 138.3(2) 3_565
Dy Co O3 Dy 180.0 3_565
O6 Dy O3 C15 24.0(9) .
O2 Dy O3 C15 146.0(8) .
O1 Dy O3 C15 163.1(8) .
O7 Dy O3 C15 -123.2(8) .
O8 Dy O3 C15 -85.8(8) .
O4 Dy O3 C15 -30.1(8) .
O5 Dy O3 C15 84.4(8) .
O6 Dy O3 Co -173.7(2) .
O2 Dy O3 Co -51.7(5) .
O1 Dy O3 Co -34.6(2) .
O7 Dy O3 Co 39.1(2) .
O8 Dy O3 Co 76.5(4) .
O4 Dy O3 Co 132.2(3) .
O5 Dy O3 Co -113.3(3) .
C20 C21 O4 Dy -17.5(19) .
O6 Dy O4 C21 -106.7(11) .
O3 Dy O4 C21 28.5(10) .
O2 Dy O4 C21 -147.4(10) .
O1 Dy O4 C21 48.3(12) .
O7 Dy O4 C21 97.8(10) .
O8 Dy O4 C21 170.5(11) .
O5 Dy O4 C21 -40.9(11) .
C9 C14 O5 Dy 6(2) .
O6 Dy O5 C14 -9.8(11) .
O3 Dy O5 C14 -140.8(11) .
O2 Dy O5 C14 71.4(11) .
O1 Dy O5 C14 145.7(11) .
O7 Dy O5 C14 179.9(10) .
O8 Dy O5 C14 25.3(14) .
O4 Dy O5 C14 -75.5(11) .
C13 C8 O6 Dy 167.1(8) .
C9 C8 O6 Dy -11.2(18) .
O3 Dy O6 C8 74.7(11) .
O2 Dy O6 C8 -74.0(11) .
O1 Dy O6 C8 -26.7(13) .
O7 Dy O6 C8 179.9(9) .
O8 Dy O6 C8 -149.7(11) .
O4 Dy O6 C8 128.0(11) .
O5 Dy O6 C8 12.6(10) .
C27 C22 O7 Co -166.8(7) .
C23 C22 O7 Co 13.8(13) .
C27 C22 O7 Dy 3.7(15) .
C23 C22 O7 Dy -175.7(6) .
O3 Co O7 C22 -145.4(8) .
O3 Co O7 C22 34.6(8) 3_565
O1 Co O7 C22 131.3(8) .
O1 Co O7 C22 -48.7(8) 3_565
O7 Co O7 C22 51(9) 3_565
Dy Co O7 C22 -6.3(9) 3_565
O3 Co O7 Dy 40.9(2) .
O3 Co O7 Dy -139.1(2) 3_565
O1 Co O7 Dy -42.4(2) .
O1 Co O7 Dy 137.6(2) 3_565
O7 Co O7 Dy -123(9) 3_565
Dy Co O7 Dy 180.0 3_565
O6 Dy O7 C22 28.5(11) .
O3 Dy O7 C22 149.2(9) .
O2 Dy O7 C22 -69.9(9) .
O1 Dy O7 C22 -133.8(9) .
O8 Dy O7 C22 -3.0(9) .
O4 Dy O7 C22 77.6(9) .
O5 Dy O7 C22 -169.4(8) .
O6 Dy O7 Co -158.6(4) .
O3 Dy O7 Co -38.0(2) .
O2 Dy O7 Co 103.0(3) .
O1 Dy O7 Co 39.1(2) .
O8 Dy O7 Co 169.8(3) .
O4 Dy O7 Co -109.5(3) .
O5 Dy O7 Co 3.5(5) .
C27 C28 O8 Dy 1(2) .
O6 Dy O8 C28 -163.1(12) .
O3 Dy O8 C28 -35.8(13) .
O2 Dy O8 C28 114.7(12) .
O1 Dy O8 C28 53.8(12) .
O7 Dy O8 C28 0.7(11) .
O4 Dy O8 C28 -88.5(12) .
O5 Dy O8 C28 162.8(10) .
